data_7227666
loop_
_publ_author_name
'Yang, Junwei'
'Huang, Wei'
'Lin, Tingting'
'Pan, Xiaoyong'
'Zhu, Haoyun'
'Huang, Yuli'
'Wang, Weizhi'

_publ_section_title
;
 Intramolecular oxidative cyclodehydrogenation route for the synthesis of
 strap-like conjugated polymers
;
_journal_issue 18
_journal_name_full 'RSC Adv.'
_journal_page_first 10763
_journal_paper_doi 10.1039/C6RA25214A
_journal_volume 7
_journal_year 2017
_chemical_formula_sum 'C34 H50 B2 O4'
_chemical_formula_weight 544.36
_chemical_name_systematic
; 
 ? 
;
_space_group_IT_number 2
_symmetry_cell_setting triclinic
_symmetry_space_group_name_Hall '-P 1'
_symmetry_space_group_name_H-M 'P -1'
_atom_sites_solution_hydrogens geom
_atom_sites_solution_primary direct
_atom_sites_solution_secondary difmap
_audit_creation_method SHELXL-97
_audit_update_record
;
2015-09-18 deposited with the CCDC.
2017-01-18 downloaded from the CCDC.
;
_cell_angle_alpha 108.83(5)
_cell_angle_beta 103.58(5)
_cell_angle_gamma 104.77(3)
_cell_formula_units_Z 2
_cell_length_a 10.991(18)
_cell_length_b 12.54(2)
_cell_length_c 13.97(4)
_cell_measurement_reflns_used 939
_cell_measurement_temperature 296(2)
_cell_measurement_theta_max 20.16
_cell_measurement_theta_min 2.72
_cell_volume 1653(6)
_computing_cell_refinement 'Bruker SAINT'
_computing_data_collection 'Bruker APEX2'
_computing_data_reduction 'Bruker SAINT'
_computing_molecular_graphics 'Bruker SHELXTL'
_computing_publication_material 'Bruker SHELXTL'
_computing_structure_refinement 'SHELXL-97 (Sheldrick, 2008)'
_computing_structure_solution 'SHELXS-97 (Sheldrick, 2008)'
_diffrn_ambient_temperature 296(2)
_diffrn_measured_fraction_theta_full 0.978
_diffrn_measured_fraction_theta_max 0.978
_diffrn_measurement_device_type 'Bruker APEX-II CCD'
_diffrn_measurement_method '\f and \w scans'
_diffrn_radiation_monochromator graphite
_diffrn_radiation_source 'fine-focus sealed tube'
_diffrn_radiation_type MoK\a
_diffrn_radiation_wavelength 0.71073
_diffrn_reflns_av_R_equivalents 0.0933
_diffrn_reflns_av_sigmaI/netI 0.1105
_diffrn_reflns_limit_h_max 13
_diffrn_reflns_limit_h_min -9
_diffrn_reflns_limit_k_max 14
_diffrn_reflns_limit_k_min -14
_diffrn_reflns_limit_l_max 15
_diffrn_reflns_limit_l_min -16
_diffrn_reflns_number 8152
_diffrn_reflns_theta_full 24.99
_diffrn_reflns_theta_max 24.99
_diffrn_reflns_theta_min 1.64
_exptl_absorpt_coefficient_mu 0.068
_exptl_absorpt_correction_T_max 0.9878
_exptl_absorpt_correction_T_min 0.9824
_exptl_absorpt_correction_type multi-scan
_exptl_absorpt_process_details SADABS
_exptl_crystal_colour colorless
_exptl_crystal_density_diffrn 1.094
_exptl_crystal_density_method 'not measured'
_exptl_crystal_description block
_exptl_crystal_F_000 592
_exptl_crystal_size_max 0.26
_exptl_crystal_size_mid 0.21
_exptl_crystal_size_min 0.18
_refine_diff_density_max 0.436
_refine_diff_density_min -0.302
_refine_diff_density_rms 0.066
_refine_ls_extinction_coef 0.004(2)
_refine_ls_extinction_expression Fc^*^=kFc[1+0.001xFc^2^\l^3^/sin(2\q)]^-1/4^
_refine_ls_extinction_method SHELXL
_refine_ls_goodness_of_fit_ref 1.196
_refine_ls_hydrogen_treatment constr
_refine_ls_matrix_type full
_refine_ls_number_parameters 362
_refine_ls_number_reflns 5701
_refine_ls_number_restraints 0
_refine_ls_restrained_S_all 1.196
_refine_ls_R_factor_all 0.1805
_refine_ls_R_factor_gt 0.1322
_refine_ls_shift/su_max 0.000
_refine_ls_shift/su_mean 0.000
_refine_ls_structure_factor_coef Fsqd
_refine_ls_weighting_details 'calc w=1/[\s^2^(Fo^2^)+(0.0024P)^2^+0.0800P] where P=(Fo^2^+2Fc^2^)/3'
_refine_ls_weighting_scheme calc
_refine_ls_wR_factor_gt 0.2363
_refine_ls_wR_factor_ref 0.2686
_reflns_number_gt 1866
_reflns_number_total 5701
_reflns_threshold_expression >2sigma(I)
_cod_data_source_file c6ra25214a2.cif
_cod_data_source_block a
_cod_depositor_comments
;
The following automatic conversions were performed:

'_symmetry_cell_setting' value 'Triclinic' changed to 'triclinic'
according to
/usr/data/users/saulius/crontab/automatic-downloads/rss-feeds/RSC/lib/dictionaries/cif_core.dic
dictionary named 'cif_core.dic' version 2.4.2 from 2011-04-26.

'_exptl_absorpt_correction_type' value 'Multi-scan' changed to
'multi-scan' according to
/usr/data/users/saulius/crontab/automatic-downloads/rss-feeds/RSC/lib/dictionaries/cif_core.dic
dictionary named 'cif_core.dic' version 2.4.2 from 2011-04-26.

Automatic conversion script
Id: cif_fix_values 4268 2015-11-12 08:31:59Z antanas 
;
_cod_original_sg_symbol_H-M 'P-1   '
_cod_database_code 7227666

loop_
_symmetry_equiv_pos_as_xyz
'x, y, z'
'-x, -y, -z'

loop_
_atom_site_label
_atom_site_type_symbol
_atom_site_fract_x
_atom_site_fract_y
_atom_site_fract_z
_atom_site_U_iso_or_equiv
_atom_site_adp_type
_atom_site_occupancy
_atom_site_symmetry_multiplicity
_atom_site_calc_flag
_atom_site_refinement_flags
B1 B 0.6333(7) 0.2491(7) -0.1090(5) 0.063(2) Uani 1 1 d .
B2 B 0.9179(7) 0.2526(7) -0.0213(5) 0.058(2) Uani 1 1 d .
C1 C 0.6943(6) 0.2485(5) -0.0014(4) 0.0533(16) Uani 1 1 d .
C2 C 0.8190(6) 0.2538(5) 0.0407(3) 0.0526(16) Uani 1 1 d .
C3 C 0.6059(6) 0.2492(5) 0.0684(4) 0.0527(16) Uani 1 1 d .
C4 C 0.4937(6) 0.1524(5) 0.0394(4) 0.0622(17) Uani 1 1 d .
H4A H 0.4641 0.0883 -0.0275 0.075 Uiso 1 1 calc R
C5 C 0.4227(6) 0.1485(5) 0.1093(4) 0.0701(19) Uani 1 1 d .
H5A H 0.3482 0.0804 0.0901 0.084 Uiso 1 1 calc R
C6 C 0.4619(6) 0.2442(5) 0.2061(4) 0.0571(16) Uani 1 1 d .
C7 C 0.5707(6) 0.3433(5) 0.2316(4) 0.0697(19) Uani 1 1 d .
H7A H 0.5976 0.4093 0.2968 0.084 Uiso 1 1 calc R
C8 C 0.6416(6) 0.3480(5) 0.1630(4) 0.0719(19) Uani 1 1 d .
H8A H 0.7134 0.4176 0.1806 0.086 Uiso 1 1 calc R
C9 C 0.3896(7) 0.2371(6) 0.2861(5) 0.074(2) Uani 1 1 d .
C10 C 0.2458(10) 0.1749(11) 0.2327(6) 0.220(6) Uani 1 1 d .
H10A H 0.2045 0.1703 0.2854 0.329 Uiso 1 1 calc R
H10B H 0.2277 0.0949 0.1821 0.329 Uiso 1 1 calc R
H10C H 0.2100 0.2184 0.1954 0.329 Uiso 1 1 calc R
C11 C 0.4390(13) 0.1662(12) 0.3398(9) 0.252(7) Uani 1 1 d .
H11A H 0.3948 0.1589 0.3903 0.378 Uiso 1 1 calc R
H11B H 0.5340 0.2057 0.3774 0.378 Uiso 1 1 calc R
H11C H 0.4208 0.0873 0.2871 0.378 Uiso 1 1 calc R
C12 C 0.4223(13) 0.3568(9) 0.3687(8) 0.283(8) Uani 1 1 d .
H12A H 0.3770 0.3500 0.4187 0.425 Uiso 1 1 calc R
H12B H 0.3939 0.4066 0.3354 0.425 Uiso 1 1 calc R
H12C H 0.5174 0.3926 0.4064 0.425 Uiso 1 1 calc R
C13 C 0.8754(6) 0.2574(5) 0.1504(4) 0.0547(16) Uani 1 1 d .
C14 C 0.8140(6) 0.1674(5) 0.1758(4) 0.0721(19) Uani 1 1 d .
H14A H 0.7400 0.1020 0.1231 0.086 Uiso 1 1 calc R
C15 C 0.8589(6) 0.1705(6) 0.2791(4) 0.0733(19) Uani 1 1 d .
H15A H 0.8168 0.1070 0.2945 0.088 Uiso 1 1 calc R
C16 C 0.9692(6) 0.2712(5) 0.3600(4) 0.0571(16) Uani 1 1 d .
C17 C 1.0305(6) 0.3570(6) 0.3321(4) 0.0716(19) Uani 1 1 d .
H17A H 1.1072 0.4206 0.3834 0.086 Uiso 1 1 calc R
C18 C 0.9847(6) 0.3555(6) 0.2290(4) 0.0706(19) Uani 1 1 d .
H18A H 1.0268 0.4192 0.2138 0.085 Uiso 1 1 calc R
C19 C 1.0109(7) 0.2740(7) 0.4730(4) 0.074(2) Uani 1 1 d .
C20 C 1.0460(8) 0.1685(7) 0.4750(5) 0.117(3) Uani 1 1 d .
H20A H 0.9709 0.0957 0.4277 0.175 Uiso 1 1 calc R
H20B H 1.0685 0.1725 0.5471 0.175 Uiso 1 1 calc R
H20C H 1.1215 0.1687 0.4517 0.175 Uiso 1 1 calc R
C21 C 1.1310(7) 0.3901(7) 0.5505(4) 0.113(3) Uani 1 1 d .
H21A H 1.2075 0.3903 0.5286 0.170 Uiso 1 1 calc R
H21B H 1.1514 0.3934 0.6224 0.170 Uiso 1 1 calc R
H21C H 1.1091 0.4591 0.5491 0.170 Uiso 1 1 calc R
C22 C 0.8960(7) 0.2792(7) 0.5149(4) 0.117(3) Uani 1 1 d .
H22A H 0.8183 0.2079 0.4695 0.176 Uiso 1 1 calc R
H22B H 0.8758 0.3492 0.5147 0.176 Uiso 1 1 calc R
H22C H 0.9214 0.2838 0.5872 0.176 Uiso 1 1 calc R
C23 C 0.4825(10) 0.2256(12) -0.2653(6) 0.151(5) Uani 1 1 d .
C24 C 0.3721(9) 0.1078(8) -0.3502(8) 0.178(4) Uani 1 1 d .
H24A H 0.4048 0.0425 -0.3583 0.267 Uiso 1 1 calc R
H24B H 0.3466 0.1148 -0.4179 0.267 Uiso 1 1 calc R
H24C H 0.2957 0.0922 -0.3278 0.267 Uiso 1 1 calc R
C25 C 0.4290(12) 0.3361(11) -0.2498(8) 0.214(6) Uani 1 1 d .
H25A H 0.4983 0.4092 -0.1952 0.321 Uiso 1 1 calc R
H25B H 0.3518 0.3198 -0.2285 0.321 Uiso 1 1 calc R
H25C H 0.4051 0.3453 -0.3166 0.321 Uiso 1 1 calc R
C26 C 0.6080(9) 0.2573(8) -0.2726(5) 0.115(3) Uani 1 1 d .
C27 C 0.6639(10) 0.3691(7) -0.2905(6) 0.169(4) Uani 1 1 d .
H27A H 0.6574 0.4369 -0.2378 0.253 Uiso 1 1 calc R
H27B H 0.6138 0.3580 -0.3614 0.253 Uiso 1 1 calc R
H27C H 0.7563 0.3836 -0.2835 0.253 Uiso 1 1 calc R
C28 C 0.6171(10) 0.1439(8) -0.3608(6) 0.179(5) Uani 1 1 d .
H28A H 0.5813 0.0728 -0.3492 0.268 Uiso 1 1 calc R
H28B H 0.7092 0.1578 -0.3547 0.268 Uiso 1 1 calc R
H28C H 0.5664 0.1331 -0.4315 0.268 Uiso 1 1 calc R
C29 C 1.0289(8) 0.1863(11) -0.1277(6) 0.140(4) Uani 1 1 d .
C30 C 0.9911(8) 0.1397(7) -0.2487(4) 0.144(4) Uani 1 1 d .
H30A H 0.9423 0.1840 -0.2750 0.216 Uiso 1 1 calc R
H30B H 0.9361 0.0556 -0.2810 0.216 Uiso 1 1 calc R
H30C H 1.0710 0.1499 -0.2671 0.216 Uiso 1 1 calc R
C31 C 1.1104(10) 0.1207(8) -0.0769(8) 0.153(4) Uani 1 1 d .
H31A H 1.1313 0.1541 -0.0002 0.230 Uiso 1 1 calc R
H31B H 1.1920 0.1315 -0.0926 0.230 Uiso 1 1 calc R
H31C H 1.0579 0.0361 -0.1065 0.230 Uiso 1 1 calc R
C32 C 1.0990(9) 0.3119(10) -0.0678(6) 0.136(4) Uani 1 1 d .
C33 C 1.2479(8) 0.3585(7) -0.0065(5) 0.131(3) Uani 1 1 d .
H33A H 1.2657 0.3148 0.0369 0.197 Uiso 1 1 calc R
H33B H 1.2775 0.4428 0.0390 0.197 Uiso 1 1 calc R
H33C H 1.2951 0.3476 -0.0566 0.197 Uiso 1 1 calc R
C34 C 1.0664(9) 0.3855(6) -0.1395(5) 0.133(3) Uani 1 1 d .
H34A H 0.9715 0.3553 -0.1776 0.200 Uiso 1 1 calc R
H34B H 1.1126 0.3756 -0.1903 0.200 Uiso 1 1 calc R
H34C H 1.0955 0.4696 -0.0934 0.200 Uiso 1 1 calc R
O1 O 0.5129(7) 0.2020(8) -0.1698(4) 0.253(5) Uani 1 1 d .
O2 O 0.6926(6) 0.2834(7) -0.1658(4) 0.205(4) Uani 1 1 d .
O3 O 0.9030(5) 0.1697(5) -0.1076(3) 0.160(3) Uani 1 1 d .
O4 O 1.0331(6) 0.3356(5) 0.0094(4) 0.180(3) Uani 1 1 d .

loop_
_atom_site_aniso_label
_atom_site_aniso_U_11
_atom_site_aniso_U_22
_atom_site_aniso_U_33
_atom_site_aniso_U_23
_atom_site_aniso_U_13
_atom_site_aniso_U_12
B1 0.036(5) 0.097(6) 0.034(4) 0.014(4) 0.012(4) 0.004(4)
B2 0.053(5) 0.073(5) 0.044(4) 0.016(3) 0.033(4) 0.010(4)
C1 0.062(4) 0.059(4) 0.039(3) 0.021(3) 0.026(3) 0.012(4)
C2 0.061(4) 0.064(4) 0.032(3) 0.021(3) 0.022(3) 0.015(4)
C3 0.064(4) 0.052(4) 0.047(3) 0.016(3) 0.031(3) 0.024(3)
C4 0.058(4) 0.063(4) 0.048(3) 0.009(3) 0.025(3) 0.005(4)
C5 0.053(4) 0.076(5) 0.066(4) 0.017(3) 0.027(3) 0.009(4)
C6 0.048(4) 0.070(4) 0.051(3) 0.020(3) 0.027(3) 0.015(3)
C7 0.074(5) 0.068(4) 0.056(3) 0.011(3) 0.038(3) 0.013(4)
C8 0.071(5) 0.073(4) 0.064(4) 0.018(3) 0.041(3) 0.011(4)
C9 0.074(5) 0.088(5) 0.073(4) 0.037(4) 0.048(4) 0.024(4)
C10 0.120(8) 0.370(16) 0.111(6) 0.071(8) 0.086(7) -0.009(9)
C11 0.337(17) 0.45(2) 0.287(12) 0.309(15) 0.262(14) 0.299(17)
C12 0.394(17) 0.139(9) 0.268(11) -0.022(8) 0.302(13) -0.018(10)
C13 0.052(4) 0.059(4) 0.053(3) 0.017(3) 0.036(3) 0.011(3)
C14 0.074(5) 0.085(5) 0.055(4) 0.027(3) 0.027(3) 0.024(4)
C15 0.073(5) 0.088(5) 0.056(4) 0.032(4) 0.029(4) 0.016(4)
C16 0.064(4) 0.070(4) 0.050(3) 0.026(3) 0.036(3) 0.026(4)
C17 0.062(4) 0.097(5) 0.043(3) 0.016(3) 0.021(3) 0.021(4)
C18 0.070(5) 0.080(5) 0.057(4) 0.025(3) 0.034(3) 0.013(4)
C19 0.074(5) 0.112(6) 0.043(3) 0.030(4) 0.032(4) 0.035(5)
C20 0.147(8) 0.150(8) 0.080(5) 0.059(5) 0.044(5) 0.075(7)
C21 0.101(6) 0.159(7) 0.048(4) 0.033(4) 0.020(4) 0.012(6)
C22 0.131(7) 0.182(8) 0.072(4) 0.060(4) 0.068(4) 0.069(6)
C23 0.081(7) 0.257(13) 0.090(6) 0.097(7) 0.021(6) -0.004(9)
C24 0.083(7) 0.173(10) 0.189(9) 0.046(7) 0.002(7) -0.019(7)
C25 0.205(13) 0.265(15) 0.212(11) 0.069(9) 0.077(9) 0.180(13)
C26 0.098(7) 0.171(9) 0.076(5) 0.073(5) 0.004(5) 0.044(7)
C27 0.205(11) 0.121(8) 0.170(8) 0.069(6) 0.090(8) 0.007(7)
C28 0.273(12) 0.202(10) 0.132(7) 0.056(6) 0.154(8) 0.136(9)
C29 0.065(6) 0.203(10) 0.072(5) -0.012(6) 0.046(5) -0.009(7)
C30 0.151(8) 0.183(8) 0.061(4) 0.005(4) 0.056(5) 0.042(7)
C31 0.117(8) 0.151(9) 0.190(9) 0.074(7) 0.029(7) 0.064(7)
C32 0.083(7) 0.194(10) 0.071(5) 0.013(6) 0.055(5) -0.015(7)
C33 0.085(6) 0.143(8) 0.099(5) 0.013(5) 0.028(5) -0.015(6)
C34 0.202(10) 0.113(7) 0.123(6) 0.072(5) 0.096(6) 0.051(6)
O1 0.139(6) 0.431(12) 0.123(4) 0.192(6) 0.000(4) -0.059(7)
O2 0.094(5) 0.402(11) 0.131(4) 0.181(6) 0.024(4) 0.030(6)
O3 0.078(4) 0.208(6) 0.095(3) -0.034(3) 0.061(3) -0.006(4)
O4 0.143(5) 0.170(5) 0.129(4) -0.034(4) 0.116(4) -0.039(4)

loop_
_atom_type_symbol
_atom_type_description
_atom_type_scat_dispersion_real
_atom_type_scat_dispersion_imag
_atom_type_scat_source
C C 0.0033 0.0016 'International Tables Vol C Tables 4.2.6.8 and 6.1.1.4'
H H 0.0000 0.0000 'International Tables Vol C Tables 4.2.6.8 and 6.1.1.4'
B B 0.0013 0.0007 'International Tables Vol C Tables 4.2.6.8 and 6.1.1.4'
O O 0.0106 0.0060 'International Tables Vol C Tables 4.2.6.8 and 6.1.1.4'

loop_
_geom_angle_atom_site_label_1
_geom_angle_atom_site_label_2
_geom_angle_atom_site_label_3
_geom_angle
O2 B1 O1 102.9(6)
O2 B1 C1 127.8(7)
O1 B1 C1 128.8(6)
O3 B2 O4 108.1(5)
O3 B2 C2 126.5(6)
O4 B2 C2 125.4(6)
C2 C1 C3 117.6(4)
C2 C1 B1 126.4(5)
C3 C1 B1 115.8(6)
C1 C2 C13 123.8(4)
C1 C2 B2 122.9(4)
C13 C2 B2 113.3(5)
C8 C3 C4 119.2(5)
C8 C3 C1 119.8(5)
C4 C3 C1 121.0(5)
C3 C4 C5 120.4(5)
C3 C4 H4A 119.8
C5 C4 H4A 119.8
C6 C5 C4 120.4(5)
C6 C5 H5A 119.8
C4 C5 H5A 119.8
C7 C6 C5 118.5(5)
C7 C6 C9 120.9(5)
C5 C6 C9 120.5(5)
C6 C7 C8 121.5(5)
C6 C7 H7A 119.2
C8 C7 H7A 119.2
C3 C8 C7 119.7(5)
C3 C8 H8A 120.1
C7 C8 H8A 120.1
C11 C9 C10 107.2(8)
C11 C9 C12 107.6(8)
C10 C9 C12 111.7(9)
C11 C9 C6 107.1(6)
C10 C9 C6 112.1(5)
C12 C9 C6 110.9(6)
C9 C10 H10A 109.5
C9 C10 H10B 109.5
H10A C10 H10B 109.5
C9 C10 H10C 109.5
H10A C10 H10C 109.5
H10B C10 H10C 109.5
C9 C11 H11A 109.5
C9 C11 H11B 109.5
H11A C11 H11B 109.5
C9 C11 H11C 109.5
H11A C11 H11C 109.5
H11B C11 H11C 109.5
C9 C12 H12A 109.5
C9 C12 H12B 109.5
H12A C12 H12B 109.5
C9 C12 H12C 109.5
H12A C12 H12C 109.5
H12B C12 H12C 109.5
C14 C13 C18 119.3(5)
C14 C13 C2 119.8(5)
C18 C13 C2 120.8(5)
C13 C14 C15 121.7(6)
C13 C14 H14A 119.2
C15 C14 H14A 119.2
C14 C15 C16 119.3(6)
C14 C15 H15A 120.4
C16 C15 H15A 120.4
C17 C16 C15 117.9(5)
C17 C16 C19 124.5(6)
C15 C16 C19 117.7(6)
C16 C17 C18 123.1(6)
C16 C17 H17A 118.5
C18 C17 H17A 118.5
C13 C18 C17 118.7(6)
C13 C18 H18A 120.6
C17 C18 H18A 120.6
C20 C19 C16 112.4(5)
C20 C19 C22 110.5(6)
C16 C19 C22 108.1(5)
C20 C19 C21 109.0(6)
C16 C19 C21 110.6(6)
C22 C19 C21 106.1(5)
C19 C20 H20A 109.5
C19 C20 H20B 109.5
H20A C20 H20B 109.5
C19 C20 H20C 109.5
H20A C20 H20C 109.5
H20B C20 H20C 109.5
C19 C21 H21A 109.5
C19 C21 H21B 109.5
H21A C21 H21B 109.5
C19 C21 H21C 109.5
H21A C21 H21C 109.5
H21B C21 H21C 109.5
C19 C22 H22A 109.5
C19 C22 H22B 109.5
H22A C22 H22B 109.5
C19 C22 H22C 109.5
H22A C22 H22C 109.5
H22B C22 H22C 109.5
C26 C23 O1 99.6(8)
C26 C23 C24 119.6(10)
O1 C23 C24 103.7(9)
C26 C23 C25 110.5(10)
O1 C23 C25 112.5(9)
C24 C23 C25 110.2(9)
C23 C24 H24A 109.5
C23 C24 H24B 109.5
H24A C24 H24B 109.5
C23 C24 H24C 109.5
H24A C24 H24C 109.5
H24B C24 H24C 109.5
C23 C25 H25A 109.5
C23 C25 H25B 109.5
H25A C25 H25B 109.5
C23 C25 H25C 109.5
H25A C25 H25C 109.5
H25B C25 H25C 109.5
C23 C26 O2 101.9(6)
C23 C26 C27 120.6(10)
O2 C26 C27 104.3(7)
C23 C26 C28 108.7(9)
O2 C26 C28 111.2(8)
C27 C26 C28 109.7(7)
C26 C27 H27A 109.5
C26 C27 H27B 109.5
H27A C27 H27B 109.5
C26 C27 H27C 109.5
H27A C27 H27C 109.5
H27B C27 H27C 109.5
C26 C28 H28A 109.5
C26 C28 H28B 109.5
H28A C28 H28B 109.5
C26 C28 H28C 109.5
H28A C28 H28C 109.5
H28B C28 H28C 109.5
C32 C29 O3 102.0(8)
C32 C29 C30 117.0(9)
O3 C29 C30 105.6(6)
C32 C29 C31 107.2(8)
O3 C29 C31 111.1(9)
C30 C29 C31 113.4(9)
C29 C30 H30A 109.5
C29 C30 H30B 109.5
H30A C30 H30B 109.5
C29 C30 H30C 109.5
H30A C30 H30C 109.5
H30B C30 H30C 109.5
C29 C31 H31A 109.5
C29 C31 H31B 109.5
H31A C31 H31B 109.5
C29 C31 H31C 109.5
H31A C31 H31C 109.5
H31B C31 H31C 109.5
C29 C32 O4 100.4(6)
C29 C32 C33 119.6(10)
O4 C32 C33 107.7(6)
C29 C32 C34 111.0(8)
O4 C32 C34 106.5(8)
C33 C32 C34 110.4(7)
C32 C33 H33A 109.5
C32 C33 H33B 109.5
H33A C33 H33B 109.5
C32 C33 H33C 109.5
H33A C33 H33C 109.5
H33B C33 H33C 109.5
C32 C34 H34A 109.5
C32 C34 H34B 109.5
H34A C34 H34B 109.5
C32 C34 H34C 109.5
H34A C34 H34C 109.5
H34B C34 H34C 109.5
B1 O1 C23 116.1(7)
B1 O2 C26 115.4(6)
B2 O3 C29 110.6(6)
B2 O4 C32 112.4(6)

loop_
_geom_bond_atom_site_label_1
_geom_bond_atom_site_label_2
_geom_bond_distance
B1 O2 1.248(7)
B1 O1 1.254(8)
B1 C1 1.498(9)
B2 O3 1.255(7)
B2 O4 1.288(7)
B2 C2 1.540(8)
C1 C2 1.334(7)
C1 C3 1.529(7)
C2 C13 1.493(8)
C3 C8 1.373(7)
C3 C4 1.358(6)
C4 C5 1.390(7)
C4 H4A 0.9300
C5 C6 1.367(7)
C5 H5A 0.9300
C6 C7 1.363(7)
C6 C9 1.528(7)
C7 C8 1.375(7)
C7 H7A 0.9300
C8 H8A 0.9300
C9 C11 1.462(10)
C9 C10 1.451(10)
C9 C12 1.458(10)
C10 H10A 0.9600
C10 H10B 0.9600
C10 H10C 0.9600
C11 H11A 0.9600
C11 H11B 0.9600
C11 H11C 0.9600
C12 H12A 0.9600
C12 H12B 0.9600
C12 H12C 0.9600
C13 C14 1.356(7)
C13 C18 1.385(7)
C14 C15 1.396(7)
C14 H14A 0.9300
C15 C16 1.413(7)
C15 H15A 0.9300
C16 C17 1.338(7)
C16 C19 1.523(8)
C17 C18 1.402(7)
C17 H17A 0.9300
C18 H18A 0.9300
C19 C20 1.476(9)
C19 C22 1.519(8)
C19 C21 1.539(8)
C20 H20A 0.9600
C20 H20B 0.9600
C20 H20C 0.9600
C21 H21A 0.9600
C21 H21B 0.9600
C21 H21C 0.9600
C22 H22A 0.9600
C22 H22B 0.9600
C22 H22C 0.9600
C23 C26 1.372(11)
C23 O1 1.440(9)
C23 C24 1.530(11)
C23 C25 1.611(14)
C24 H24A 0.9600
C24 H24B 0.9600
C24 H24C 0.9600
C25 H25A 0.9600
C25 H25B 0.9600
C25 H25C 0.9600
C26 O2 1.442(7)
C26 C27 1.504(10)
C26 C28 1.597(11)
C27 H27A 0.9600
C27 H27B 0.9600
C27 H27C 0.9600
C28 H28A 0.9600
C28 H28B 0.9600
C28 H28C 0.9600
C29 C32 1.415(11)
C29 O3 1.452(8)
C29 C30 1.511(9)
C29 C31 1.561(12)
C30 H30A 0.9600
C30 H30B 0.9600
C30 H30C 0.9600
C31 H31A 0.9600
C31 H31B 0.9600
C31 H31C 0.9600
C32 O4 1.430(7)
C32 C33 1.511(10)
C32 C34 1.606(11)
C33 H33A 0.9600
C33 H33B 0.9600
C33 H33C 0.9600
C34 H34A 0.9600
C34 H34B 0.9600
C34 H34C 0.9600

loop_
_geom_torsion_atom_site_label_1
_geom_torsion_atom_site_label_2
_geom_torsion_atom_site_label_3
_geom_torsion_atom_site_label_4
_geom_torsion
O2 B1 C1 C2 -19.2(12)
O1 B1 C1 C2 150.8(9)
O2 B1 C1 C3 157.1(8)
O1 B1 C1 C3 -32.9(11)
C3 C1 C2 C13 1.4(8)
B1 C1 C2 C13 177.7(5)
C3 C1 C2 B2 179.4(5)
B1 C1 C2 B2 -4.3(9)
O3 B2 C2 C1 -61.4(10)
O4 B2 C2 C1 121.4(8)
O3 B2 C2 C13 116.8(8)
O4 B2 C2 C13 -60.4(9)
C2 C1 C3 C8 63.1(7)
B1 C1 C3 C8 -113.5(6)
C2 C1 C3 C4 -115.4(6)
B1 C1 C3 C4 67.9(7)
C8 C3 C4 C5 -6.0(8)
C1 C3 C4 C5 172.6(5)
C3 C4 C5 C6 2.7(9)
C4 C5 C6 C7 0.7(9)
C4 C5 C6 C9 -176.1(5)
C5 C6 C7 C8 -0.8(9)
C9 C6 C7 C8 176.1(6)
C4 C3 C8 C7 5.9(9)
C1 C3 C8 C7 -172.7(5)
C6 C7 C8 C3 -2.5(9)
C7 C6 C9 C11 -98.6(9)
C5 C6 C9 C11 78.2(9)
C7 C6 C9 C10 144.1(8)
C5 C6 C9 C10 -39.1(10)
C7 C6 C9 C12 18.5(11)
C5 C6 C9 C12 -164.7(9)
C1 C2 C13 C14 57.6(8)
B2 C2 C13 C14 -120.6(6)
C1 C2 C13 C18 -118.0(6)
B2 C2 C13 C18 63.8(7)
C18 C13 C14 C15 -0.7(9)
C2 C13 C14 C15 -176.4(5)
C13 C14 C15 C16 1.6(9)
C14 C15 C16 C17 -3.5(8)
C14 C15 C16 C19 177.1(5)
C15 C16 C17 C18 4.7(8)
C19 C16 C17 C18 -175.9(6)
C14 C13 C18 C17 1.7(8)
C2 C13 C18 C17 177.4(5)
C16 C17 C18 C13 -3.9(9)
C17 C16 C19 C20 -120.9(7)
C15 C16 C19 C20 58.5(8)
C17 C16 C19 C22 117.0(7)
C15 C16 C19 C22 -63.7(8)
C17 C16 C19 C21 1.2(8)
C15 C16 C19 C21 -179.4(5)
O1 C23 C26 O2 -17.4(10)
C24 C23 C26 O2 -129.2(9)
C25 C23 C26 O2 101.2(8)
O1 C23 C26 C27 -132.1(8)
C24 C23 C26 C27 116.1(11)
C25 C23 C26 C27 -13.5(11)
O1 C23 C26 C28 100.1(8)
C24 C23 C26 C28 -11.7(12)
C25 C23 C26 C28 -141.3(7)
O3 C29 C32 O4 23.7(10)
C30 C29 C32 O4 138.2(8)
C31 C29 C32 O4 -93.2(8)
O3 C29 C32 C33 141.1(7)
C30 C29 C32 C33 -104.4(10)
C31 C29 C32 C33 24.2(9)
O3 C29 C32 C34 -88.6(8)
C30 C29 C32 C34 25.9(10)
C31 C29 C32 C34 154.5(7)
O2 B1 O1 C23 -12.8(13)
C1 B1 O1 C23 175.4(8)
C26 C23 O1 B1 20.8(14)
C24 C23 O1 B1 144.6(9)
C25 C23 O1 B1 -96.3(11)
O1 B1 O2 C26 -0.6(11)
C1 B1 O2 C26 171.4(7)
C23 C26 O2 B1 13.2(11)
C27 C26 O2 B1 139.4(9)
C28 C26 O2 B1 -102.4(9)
O4 B2 O3 C29 11.8(10)
C2 B2 O3 C29 -165.9(8)
C32 C29 O3 B2 -23.7(11)
C30 C29 O3 B2 -146.4(8)
C31 C29 O3 B2 90.2(10)
O3 B2 O4 C32 5.2(10)
C2 B2 O4 C32 -177.1(7)
C29 C32 O4 B2 -19.6(11)
C33 C32 O4 B2 -145.5(8)
C34 C32 O4 B2 96.1(9)
